data_1531005
loop_
_publ_author_name
'Yamada, N.'
'Ono, Y.'
'Ikeda, T.'

_publ_section_title
;
 A Structural Study of the Incommensurate-to-Ferroelectric Phase
 Transition in K2 Se O4
;
_journal_name_full 'Journal of the Physical Society of Japan'
_journal_page_first 2565
_journal_page_last 2574
_journal_volume 53
_journal_year 1984
_chemical_formula_sum 'K2 O4 Se'
_chemical_name_systematic 'K2 (Se O4)'
_space_group_IT_number 33
_symmetry_space_group_name_Hall 'P 2c -2n'
_symmetry_space_group_name_H-M 'P n a 21'
_cell_angle_alpha 90
_cell_angle_beta 90
_cell_angle_gamma 90
_cell_formula_units_Z 12
_cell_length_a 22.716
_cell_length_b 10.339
_cell_length_c 5.967
_cell_volume 1401.414
_citation_journal_id_ASTM JUPSAU
_cod_data_source_file Yamada_JUPSAU_1984_1232.cif
_cod_data_source_block K2O4Se1
_cod_original_formula_sum 'K2 O4 Se1'
_cod_database_code 1531005

loop_
_symmetry_equiv_pos_as_xyz
x,y,z
-x,-y,z+1/2
-x+1/2,y+1/2,z+1/2
x+1/2,-y+1/2,z

loop_
_atom_site_label
_atom_site_type_symbol
_atom_site_fract_x
_atom_site_fract_y
_atom_site_fract_z
_atom_site_occupancy
_atom_site_U_iso_or_equiv
O6 O-2 0.7715 0.3518 0.4807 1 0.0
K1 K+1 0.0544 0.07999 0.2556 1 0.0
K2 K+1 0.38898 0.07974 0.24407 1 0.0
O5 O-2 0.4324 0.3393 0.4888 1 0.0
O9 O-2 0.7717 0.5618 0.2049 1 0.0
O4 O-2 0.0942 0.3358 0.466 1 0.0
O1 O-2 0.1018 0.3486 0.0373 1 0.0
O12 O-2 0.6693 0.4295 0.2799 1 0.0
O11 O-2 0.3386 0.4331 0.2952 1 0.0
O3 O-2 0.7545 0.3291 0.0278 1 0.0
O2 O-2 0.4247 0.34 0.0314 1 0.0
K3 K+1 0.72248 0.08108 0.22956 1 0.0
Se2 Se+6 0.40656 0.41799 0.26063 1 0.0
K5 K+1 0.33274 0.70595 0.23443 1 0.0
O10 O-2 0.0024 0.4311 0.2223 1 0.0
O8 O-2 0.4411 0.5562 0.2539 1 0.0
K6 K+1 0.66643 0.70814 0.24992 1 0.0
Se3 Se+6 0.74156 0.42032 0.24307 1 0.0
K4 K+1 -8e-05 0.70804 0.2704 1 0.0
O7 O-2 0.1012 0.5678 0.2608 1 0.0
Se1 Se+6 0.07401 0.41711 0.24365 1 0.0
